data_4508526
loop_
_publ_author_name
'Kim, Ji-Soo'
'Jeong, Jae-Hyeok'
'Yun, Hoseop'
'Jazbinsek, Mojca'
'Kim, Jun Wan'
'Rotermund, Fabian'
'Kwon, O-Pil'

_publ_section_title
;
 Crystal Engineering of Acentric Styryl Quinolinium Crystals with Strongly
 Hydrogen-Bonded Phenolic Anions
;
_journal_issue 11
_journal_name_full 'Crystal Growth &amp; Design'
_journal_page_first 5085
_journal_paper_doi 10.1021/cg401261z
_journal_volume 13
_journal_year 2013
_chemical_absolute_configuration ad
_chemical_formula_sum 'C25.5 H26 N O7 S'
_chemical_formula_weight 490.53
_chemical_name_systematic ?
_space_group_IT_number 7
_symmetry_cell_setting monoclinic
_symmetry_space_group_name_Hall 'P -2yc'
_symmetry_space_group_name_H-M 'P 1 c 1'
_atom_sites_solution_hydrogens geom
_atom_sites_solution_primary direct
_atom_sites_solution_secondary difmap
_audit_creation_date 2013-03-22T15:14:39-00:00
_audit_creation_method 'WinGX routine CIF_UPDATE'
_cell_angle_alpha 90
_cell_angle_beta 108.4903(11)
_cell_angle_gamma 90
_cell_formula_units_Z 4
_cell_length_a 11.2479(4)
_cell_length_b 14.1825(6)
_cell_length_c 15.5718(6)
_cell_measurement_reflns_used 13518
_cell_measurement_temperature 290(1)
_cell_measurement_theta_max 27.5
_cell_measurement_theta_min 3.0
_cell_volume 2355.83(16)
_computing_cell_refinement 'RAPID-AUTO (Rigaku, 2006)'
_computing_data_collection 'RAPID-AUTO (Rigaku, 2006)'
_computing_data_reduction 'RAPID-AUTO (Rigaku, 2006)'
_computing_molecular_graphics 'Diamond3 (Brandenburg, 1999)'
_computing_publication_material 'WinGX (Farrugia, 1999)'
_computing_structure_refinement 'SHELXL-97 (Sheldrick, 2008)'
_computing_structure_solution 'SHELXS97 (Sheldrick, 2008)'
_diffrn_ambient_temperature 290(1)
_diffrn_measured_fraction_theta_full 0.996
_diffrn_measured_fraction_theta_max 0.996
_diffrn_measurement_device_type 'Rigaku R-axis Rapid'
_diffrn_measurement_method \w
_diffrn_radiation_monochromator graphite
_diffrn_radiation_source 'sealed tube'
_diffrn_radiation_type MoK\a
_diffrn_radiation_wavelength 0.71073
_diffrn_reflns_av_R_equivalents 0.0408
_diffrn_reflns_av_unetI/netI 0.0637
_diffrn_reflns_limit_h_max 14
_diffrn_reflns_limit_h_min -14
_diffrn_reflns_limit_k_max 18
_diffrn_reflns_limit_k_min -18
_diffrn_reflns_limit_l_max 20
_diffrn_reflns_limit_l_min -17
_diffrn_reflns_number 22688
_diffrn_reflns_theta_full 27.44
_diffrn_reflns_theta_max 27.44
_diffrn_reflns_theta_min 3.05
_exptl_absorpt_coefficient_mu 0.185
_exptl_absorpt_correction_T_max 1.000
_exptl_absorpt_correction_T_min 0.7273
_exptl_absorpt_correction_type multi-scan
_exptl_absorpt_process_details '(ABSCOR; Higashi, 1995)'
_exptl_crystal_colour brown
_exptl_crystal_density_diffrn 1.383
_exptl_crystal_density_method 'not measured'
_exptl_crystal_description block
_exptl_crystal_F_000 1032
_exptl_crystal_size_max 0.060
_exptl_crystal_size_mid 0.030
_exptl_crystal_size_min 0.020
_refine_diff_density_max 0.618
_refine_diff_density_min -0.397
_refine_diff_density_rms 0.063
_refine_ls_abs_structure_details 'Flack H D (1983), Acta Cryst. A39, 876-881'
_refine_ls_abs_structure_Flack 0.10(10)
_refine_ls_extinction_coef 0.0014(7)
_refine_ls_extinction_expression Fc^*^=kFc[1+0.001xFc^2^\l^3^/sin(2\q)]^-1/4^
_refine_ls_extinction_method SHELXL
_refine_ls_goodness_of_fit_ref 1.078
_refine_ls_hydrogen_treatment mixed
_refine_ls_matrix_type full
_refine_ls_number_parameters 637
_refine_ls_number_reflns 9995
_refine_ls_number_restraints 4
_refine_ls_restrained_S_all 1.077
_refine_ls_R_factor_all 0.1336
_refine_ls_R_factor_gt 0.0526
_refine_ls_shift/su_max 0.008
_refine_ls_shift/su_mean 0
_refine_ls_structure_factor_coef Fsqd
_refine_ls_weighting_details 'calc w=1/[\s^2^(Fo^2^)+(0.0860P)^2^+0.1509P] where P=(Fo^2^+2Fc^2^)/3'
_refine_ls_weighting_scheme calc
_refine_ls_wR_factor_gt 0.1335
_refine_ls_wR_factor_ref 0.1814
_reflns_number_gt 4998
_reflns_number_total 9995
_reflns_threshold_expression >2sigma(I)
_cod_data_source_file cg401261z_si_002.cif
_cod_data_source_block l
_cod_original_cell_volume 2355.84(15)
_cod_database_code 4508526

loop_
_symmetry_equiv_pos_as_xyz
'x, y, z'
'x, -y, z+1/2'

loop_
_atom_site_label
_atom_site_type_symbol
_atom_site_fract_x
_atom_site_fract_y
_atom_site_fract_z
_atom_site_U_iso_or_equiv
_atom_site_adp_type
_atom_site_occupancy
_atom_site_symmetry_multiplicity
_atom_site_calc_flag
_atom_site_refinement_flags
S1 S 0.27545(12) 0.98369(9) 0.28788(9) 0.0580(3) Uani 1 1 d .
S2 S 0.40549(13) 0.54326(9) 0.35730(9) 0.0597(3) Uani 1 1 d .
N2 N 0.7833(4) 0.3743(3) 0.2990(3) 0.0538(9) Uani 1 1 d .
N1 N 0.6473(4) 0.8494(3) 0.2269(3) 0.0528(9) Uani 1 1 d .
O8 O 0.7200(3) 0.3827(3) 0.8523(2) 0.0678(10) Uani 1 1 d .
H8O H 0.6436 0.3823 0.8407 0.102 Uiso 1 1 calc R
O2 O 0.5908(3) 0.9110(3) 0.78147(19) 0.0576(8) Uani 1 1 d .
H2O H 0.519 0.9306 0.7705 0.086 Uiso 1 1 calc R
O3 O 0.2507(5) 1.2855(2) 0.5421(3) 0.0827(12) Uani 1 1 d .
H3O H 0.2476 1.2645 0.5904 0.124 Uiso 1 1 calc R
O9 O 0.3406(4) 0.6596(3) 0.7029(2) 0.0735(10) Uani 1 1 d .
H9O H 0.3366 0.614 0.7342 0.11 Uiso 1 1 calc R
O6 O 0.3117(6) 0.8971(3) 0.3366(3) 0.1179(19) Uani 1 1 d .
O5 O 0.1501(4) 0.9782(3) 0.2249(3) 0.0883(13) Uani 1 1 d .
O4 O 0.3638(4) 1.0149(3) 0.2441(3) 0.0936(14) Uani 1 1 d .
O12 O 0.3096(5) 0.4829(5) 0.3148(3) 0.130(2) Uani 1 1 d .
O11 O 0.5245(5) 0.4987(6) 0.3794(4) 0.165(3) Uani 1 1 d .
O10 O 0.4198(9) 0.6252(4) 0.3121(4) 0.172(3) Uani 1 1 d .
O7 O 0.9501(3) 0.3420(3) 0.8670(2) 0.0673(10) Uani 1 1 d .
O1 O 0.8218(3) 0.8644(3) 0.7967(2) 0.0586(9) Uani 1 1 d .
C9 C 0.7224(5) 0.8725(3) 0.3110(3) 0.0476(11) Uani 1 1 d .
C34 C 0.8581(4) 0.3932(3) 0.3822(3) 0.0481(11) Uani 1 1 d .
C13 C 0.6943(5) 0.8898(3) 0.5490(3) 0.0512(11) Uani 1 1 d .
C38 C 0.8251(5) 0.3774(3) 0.6210(3) 0.0483(11) Uani 1 1 d .
C16 C 0.6204(4) 0.9063(3) 0.7031(3) 0.0423(10) Uani 1 1 d .
C12 C 0.7379(5) 0.8790(3) 0.4710(3) 0.0539(12) Uani 1 1 d .
H12 H 0.8238 0.8704 0.484 0.065 Uiso 1 1 calc R
C41 C 0.7485(4) 0.3813(3) 0.7741(3) 0.0488(11) Uani 1 1 d .
C15 C 0.7434(4) 0.8814(3) 0.7105(3) 0.0448(10) Uani 1 1 d .
C37 C 0.8730(5) 0.3761(3) 0.5436(3) 0.0552(12) Uani 1 1 d .
H37 H 0.9571 0.3608 0.5558 0.066 Uiso 1 1 calc R
C39 C 0.9095(5) 0.3570(3) 0.7047(3) 0.0552(12) Uani 1 1 d .
H39 H 0.9917 0.3416 0.7095 0.066 Uiso 1 1 calc R
C11 C 0.6718(5) 0.8798(3) 0.3847(3) 0.0552(12) Uani 1 1 d .
H11 H 0.5853 0.8854 0.3701 0.066 Uiso 1 1 calc R
C33 C 0.8250(5) 0.3776(3) 0.2227(3) 0.0554(12) Uani 1 1 d .
C8 C 0.6894(5) 0.8532(3) 0.1501(3) 0.0520(12) Uani 1 1 d .
C3 C 0.8150(5) 0.8734(3) 0.1654(3) 0.0571(13) Uani 1 1 d .
C40 C 0.8733(5) 0.3592(3) 0.7818(3) 0.0502(12) Uani 1 1 d .
C18 C 0.5712(5) 0.9148(3) 0.5416(3) 0.0561(12) Uani 1 1 d .
H18 H 0.5135 0.9256 0.4846 0.067 Uiso 1 1 calc R
C2 C 0.8944(5) 0.8929(4) 0.2527(4) 0.0642(13) Uani 1 1 d .
H2 H 0.979 0.9046 0.2622 0.077 Uiso 1 1 calc R
C7 C 0.6096(6) 0.8375(4) 0.0624(3) 0.0669(14) Uani 1 1 d .
H7 H 0.5258 0.8226 0.0527 0.08 Uiso 1 1 calc R
C26 C 0.9872(5) 0.4139(4) 0.3973(4) 0.0629(13) Uani 1 1 d .
H26 H 1.0406 0.427 0.4552 0.076 Uiso 1 1 calc R
C5 C 0.7741(8) 0.8639(4) 0.0026(4) 0.078(2) Uani 1 1 d .
H5 H 0.8001 0.8677 -0.0484 0.094 Uiso 1 1 calc R
C43 C 0.7027(5) 0.3995(3) 0.6134(3) 0.0568(12) Uani 1 1 d .
H43 H 0.6456 0.4132 0.557 0.068 Uiso 1 1 calc R
C17 C 0.5337(4) 0.9238(3) 0.6184(3) 0.0491(10) Uani 1 1 d .
H17 H 0.4519 0.9413 0.6131 0.059 Uiso 1 1 calc R
C4 C 0.8581(6) 0.8787(4) 0.0866(4) 0.0691(15) Uani 1 1 d .
H4 H 0.9416 0.892 0.0934 0.083 Uiso 1 1 calc R
C14 C 0.7787(5) 0.8753(3) 0.6346(3) 0.0507(11) Uani 1 1 d .
H14 H 0.8617 0.861 0.6405 0.061 Uiso 1 1 calc R
C1 C 0.8498(5) 0.8949(4) 0.3231(4) 0.0621(13) Uani 1 1 d .
H1 H 0.9028 0.9111 0.3803 0.075 Uiso 1 1 calc R
C47 C 0.3538(4) 0.6296(3) 0.6243(3) 0.0542(12) Uani 1 1 d .
C50 C 0.3857(4) 0.5777(3) 0.4601(3) 0.0491(11) Uani 1 1 d .
C28 C 0.9511(6) 0.3957(3) 0.2383(3) 0.0614(14) Uani 1 1 d .
C27 C 1.0300(5) 0.4139(4) 0.3253(4) 0.0716(15) Uani 1 1 d .
H27 H 1.1142 0.4263 0.3344 0.086 Uiso 1 1 calc R
C25 C 0.2733(4) 1.0718(3) 0.3666(3) 0.0508(11) Uani 1 1 d .
C21 C 0.2385(5) 1.1197(3) 0.5062(3) 0.0559(12) Uani 1 1 d .
H21 H 0.2215 1.1046 0.5593 0.067 Uiso 1 1 calc R
C31 C 0.7910(9) 0.3631(5) 0.0662(4) 0.091(2) Uani 1 1 d .
H31 H 0.7358 0.3519 0.0084 0.109 Uiso 1 1 calc R
C45 C 0.3548(5) 0.5102(3) 0.5151(3) 0.0572(12) Uani 1 1 d .
H45 H 0.345 0.4474 0.497 0.069 Uiso 1 1 calc R
C49 C 0.3983(4) 0.6710(3) 0.4877(3) 0.0541(11) Uani 1 1 d .
H49 H 0.4161 0.717 0.451 0.065 Uiso 1 1 calc R
C20 C 0.2447(4) 1.0500(4) 0.4462(3) 0.0543(12) Uani 1 1 d .
H20 H 0.2298 0.9877 0.4584 0.065 Uiso 1 1 calc R
C48 C 0.3843(5) 0.6954(3) 0.5694(3) 0.0581(12) Uani 1 1 d .
H48 H 0.3958 0.7579 0.5882 0.07 Uiso 1 1 calc R
C24 C 0.2938(5) 1.1651(4) 0.3500(3) 0.0609(13) Uani 1 1 d .
H24 H 0.3128 1.1808 0.2979 0.073 Uiso 1 1 calc R
C32 C 0.7473(7) 0.3616(4) 0.1360(4) 0.0743(16) Uani 1 1 d .
H32 H 0.6627 0.3494 0.1261 0.089 Uiso 1 1 calc R
C19 C 0.9523(4) 0.8545(4) 0.8095(4) 0.0666(14) Uani 1 1 d .
H19A H 0.9961 0.8425 0.8723 0.1 Uiso 1 1 calc R
H19B H 0.9836 0.9114 0.7912 0.1 Uiso 1 1 calc R
H19C H 0.9653 0.8027 0.7737 0.1 Uiso 1 1 calc R
C46 C 0.3386(5) 0.5363(3) 0.5964(3) 0.0566(12) Uani 1 1 d .
H46 H 0.3175 0.4912 0.6324 0.068 Uiso 1 1 calc R
C44 C 1.0805(5) 0.3256(5) 0.8786(4) 0.0842(19) Uani 1 1 d .
H44A H 1.1246 0.3136 0.9413 0.126 Uiso 1 1 calc R
H44B H 1.1155 0.3801 0.859 0.126 Uiso 1 1 calc R
H44C H 1.0885 0.272 0.8431 0.126 Uiso 1 1 calc R
C30 C 0.9135(9) 0.3804(4) 0.0761(4) 0.094(3) Uani 1 1 d .
H30 H 0.9406 0.3803 0.0256 0.113 Uiso 1 1 calc R
C22 C 0.2579(5) 1.2128(3) 0.4867(3) 0.0611(12) Uani 1 1 d .
C29 C 0.9987(7) 0.3983(4) 0.1613(5) 0.0854(19) Uani 1 1 d .
H29 H 1.0824 0.4113 0.1689 0.102 Uiso 1 1 calc R
C6 C 0.6525(7) 0.8437(4) -0.0067(4) 0.0768(17) Uani 1 1 d .
H6 H 0.5972 0.8338 -0.0646 0.092 Uiso 1 1 calc R
C23 C 0.2865(6) 1.2352(4) 0.4092(3) 0.0687(14) Uani 1 1 d .
H23 H 0.3009 1.2976 0.3971 0.082 Uiso 1 1 calc R
C42 C 0.6646(5) 0.4014(3) 0.6904(3) 0.0539(11) Uani 1 1 d .
H42 H 0.5821 0.4162 0.6851 0.065 Uiso 1 1 calc R
C36 C 0.8079(5) 0.3947(4) 0.4575(3) 0.0535(12) Uani 1 1 d .
H36 H 0.7236 0.4098 0.4447 0.064 Uiso 1 1 calc R
C10 C 0.5205(5) 0.8188(4) 0.2139(4) 0.0696(14) Uani 1 1 d .
H10A H 0.4795 0.806 0.1509 0.104 Uiso 1 1 calc R
H10B H 0.4758 0.8675 0.2336 0.104 Uiso 1 1 calc R
H10C H 0.5217 0.7626 0.2485 0.104 Uiso 1 1 calc R
C35 C 0.6551(6) 0.3456(4) 0.2854(4) 0.0712(15) Uani 1 1 d .
H35A H 0.6134 0.3348 0.2221 0.107 Uiso 1 1 calc R
H35B H 0.6122 0.3944 0.3066 0.107 Uiso 1 1 calc R
H35C H 0.6546 0.2886 0.3185 0.107 Uiso 1 1 calc R
OS1 O 0.0554(5) 0.0769(4) 0.0612(5) 0.1283(19) Uani 1 1 d .
HS1 H -0.0144 0.088 0.0647 0.193 Uiso 1 1 calc R
CS1 C 0.1220(10) 0.1566(6) 0.0735(7) 0.135(3) Uani 1 1 d .
HS1A H 0.0687 0.2077 0.044 0.203 Uiso 1 1 calc R
HS1B H 0.1891 0.1498 0.0483 0.203 Uiso 1 1 calc R
HS1C H 0.1561 0.1697 0.1371 0.203 Uiso 1 1 calc R
OS2 O 0.2122(6) 0.7446(3) 0.2006(3) 0.1007(15) Uani 1 1 d D
HS2A H 0.25(2) 0.677(7) 0.218(16) 0.42(13) Uiso 1 1 d D
HS2B H 0.247(5) 0.798(3) 0.247(3) 0.10(2) Uiso 1 1 d D

loop_
_atom_site_aniso_label
_atom_site_aniso_U_11
_atom_site_aniso_U_22
_atom_site_aniso_U_33
_atom_site_aniso_U_23
_atom_site_aniso_U_13
_atom_site_aniso_U_12
S1 0.0507(7) 0.0703(8) 0.0563(7) -0.0084(6) 0.0214(6) -0.0067(6)
S2 0.0588(8) 0.0768(8) 0.0523(6) -0.0047(6) 0.0300(6) -0.0049(7)
N2 0.063(3) 0.058(2) 0.043(2) -0.0016(18) 0.0210(19) 0.003(2)
N1 0.064(3) 0.054(2) 0.044(2) 0.0013(17) 0.0219(19) 0.0056(19)
O8 0.071(2) 0.102(3) 0.0380(17) 0.0055(18) 0.0283(16) 0.014(2)
O2 0.060(2) 0.082(2) 0.0370(16) 0.0038(15) 0.0241(15) 0.0052(18)
O3 0.135(4) 0.058(2) 0.058(2) -0.0096(18) 0.034(2) 0.005(2)
O9 0.095(3) 0.084(3) 0.0469(19) -0.0106(18) 0.0295(19) 0.013(2)
O6 0.209(6) 0.056(2) 0.090(3) 0.005(2) 0.050(3) 0.032(3)
O5 0.056(2) 0.133(4) 0.073(3) -0.034(2) 0.0172(19) -0.023(2)
O4 0.068(2) 0.133(4) 0.107(3) -0.044(3) 0.067(2) -0.037(2)
O12 0.121(4) 0.212(6) 0.079(3) -0.072(3) 0.064(3) -0.105(4)
O11 0.086(4) 0.287(8) 0.117(4) -0.061(5) 0.026(3) 0.084(5)
O10 0.347(10) 0.105(4) 0.132(5) -0.012(3) 0.173(6) -0.064(5)
O7 0.057(2) 0.102(3) 0.0399(18) 0.0041(18) 0.0111(16) 0.0031(18)
O1 0.0399(18) 0.093(2) 0.0391(17) 0.0030(16) 0.0071(14) 0.0013(16)
C9 0.059(3) 0.054(3) 0.031(2) -0.0023(19) 0.015(2) -0.003(2)
C34 0.053(3) 0.053(3) 0.039(2) -0.003(2) 0.016(2) 0.001(2)
C13 0.060(3) 0.058(3) 0.045(2) -0.004(2) 0.028(2) -0.007(2)
C38 0.052(3) 0.054(3) 0.043(3) 0.001(2) 0.022(2) 0.003(2)
C16 0.045(3) 0.050(2) 0.033(2) -0.0005(18) 0.0140(18) -0.0015(19)
C12 0.054(3) 0.067(3) 0.044(3) 0.000(2) 0.021(2) -0.002(2)
C41 0.055(3) 0.062(3) 0.036(2) 0.001(2) 0.023(2) 0.004(2)
C15 0.045(3) 0.055(3) 0.037(2) 0.0024(19) 0.0163(19) 0.003(2)
C37 0.057(3) 0.064(3) 0.045(3) 0.001(2) 0.018(2) 0.003(2)
C39 0.059(3) 0.065(3) 0.049(3) 0.002(2) 0.028(2) 0.005(2)
C11 0.064(3) 0.062(3) 0.045(3) -0.006(2) 0.025(2) -0.009(2)
C33 0.076(4) 0.053(3) 0.046(3) 0.008(2) 0.032(2) 0.013(2)
C8 0.067(3) 0.047(3) 0.051(3) 0.001(2) 0.032(2) 0.006(2)
C3 0.084(4) 0.042(3) 0.045(3) -0.002(2) 0.021(3) 0.000(2)
C40 0.066(3) 0.054(3) 0.039(2) 0.003(2) 0.029(2) 0.000(2)
C18 0.064(3) 0.060(3) 0.036(2) 0.008(2) 0.005(2) -0.001(2)
C2 0.072(4) 0.068(3) 0.064(3) -0.009(3) 0.038(3) -0.014(3)
C7 0.079(4) 0.080(4) 0.041(3) -0.003(2) 0.018(2) 0.016(3)
C26 0.062(3) 0.074(3) 0.061(3) 0.011(3) 0.030(3) 0.004(3)
C5 0.145(7) 0.067(3) 0.041(3) 0.008(2) 0.055(4) 0.019(4)
C43 0.073(4) 0.059(3) 0.033(2) 0.005(2) 0.009(2) 0.000(2)
C17 0.052(3) 0.058(3) 0.039(2) 0.002(2) 0.017(2) 0.003(2)
C4 0.097(4) 0.057(3) 0.071(4) 0.002(3) 0.052(3) -0.005(3)
C14 0.050(3) 0.060(3) 0.048(3) 0.000(2) 0.024(2) -0.001(2)
C1 0.073(4) 0.061(3) 0.064(3) 0.000(2) 0.039(3) -0.001(3)
C47 0.057(3) 0.063(3) 0.044(3) -0.001(2) 0.018(2) 0.006(2)
C50 0.044(2) 0.061(3) 0.049(3) 0.005(2) 0.022(2) -0.003(2)
C28 0.093(4) 0.052(3) 0.042(3) 0.007(2) 0.026(3) 0.012(3)
C27 0.063(4) 0.083(4) 0.076(4) 0.014(3) 0.033(3) 0.007(3)
C25 0.040(2) 0.057(3) 0.052(3) 0.002(2) 0.010(2) -0.003(2)
C21 0.061(3) 0.060(3) 0.045(2) 0.000(2) 0.014(2) -0.001(2)
C31 0.145(7) 0.083(4) 0.051(3) 0.002(3) 0.039(4) 0.020(4)
C45 0.072(3) 0.051(3) 0.051(3) -0.003(2) 0.022(2) -0.002(2)
C49 0.060(3) 0.049(3) 0.054(3) 0.004(2) 0.019(2) -0.006(2)
C20 0.056(3) 0.058(3) 0.048(3) 0.000(2) 0.016(2) -0.007(2)
C48 0.068(3) 0.054(3) 0.055(3) -0.002(2) 0.023(2) -0.001(2)
C24 0.075(3) 0.060(3) 0.049(3) 0.003(2) 0.021(2) -0.008(2)
C32 0.113(5) 0.066(3) 0.045(3) 0.002(2) 0.028(3) 0.015(3)
C19 0.042(3) 0.090(4) 0.060(3) 0.006(3) 0.006(2) 0.008(3)
C46 0.076(3) 0.055(3) 0.043(2) 0.006(2) 0.025(2) 0.002(2)
C44 0.050(3) 0.133(6) 0.066(4) 0.012(4) 0.012(3) 0.014(3)
C30 0.182(8) 0.074(4) 0.051(4) 0.017(3) 0.071(5) 0.044(5)
C22 0.073(3) 0.058(3) 0.047(3) -0.004(2) 0.012(2) -0.003(3)
C29 0.106(5) 0.082(4) 0.088(5) 0.026(3) 0.059(4) 0.028(4)
C6 0.105(5) 0.076(4) 0.050(3) 0.002(3) 0.026(3) 0.018(4)
C23 0.098(4) 0.062(3) 0.050(3) -0.002(2) 0.029(3) -0.005(3)
C42 0.061(3) 0.060(3) 0.043(3) 0.002(2) 0.019(2) 0.005(2)
C36 0.060(3) 0.065(3) 0.037(2) -0.001(2) 0.017(2) -0.005(2)
C10 0.053(3) 0.099(4) 0.058(3) -0.017(3) 0.020(2) -0.004(3)
C35 0.074(4) 0.084(4) 0.056(3) -0.005(3) 0.022(3) 0.007(3)
OS1 0.094(4) 0.134(5) 0.139(5) 0.015(4) 0.012(4) -0.004(3)
CS1 0.145(8) 0.109(6) 0.142(8) 0.004(5) 0.031(6) -0.041(6)
OS2 0.148(4) 0.085(3) 0.089(3) -0.018(2) 0.066(3) -0.032(3)

loop_
_atom_type_symbol
_atom_type_description
_atom_type_scat_dispersion_real
_atom_type_scat_dispersion_imag
_atom_type_scat_source
C C 0.0033 0.0016 'International Tables Vol C Tables 4.2.6.8 and 6.1.1.4'
H H 0 0 'International Tables Vol C Tables 4.2.6.8 and 6.1.1.4'
N N 0.0061 0.0033 'International Tables Vol C Tables 4.2.6.8 and 6.1.1.4'
O O 0.0106 0.006 'International Tables Vol C Tables 4.2.6.8 and 6.1.1.4'
S S 0.1246 0.1234 'International Tables Vol C Tables 4.2.6.8 and 6.1.1.4'

loop_
_geom_angle_atom_site_label_1
_geom_angle_atom_site_label_2
_geom_angle_atom_site_label_3
_geom_angle
O6 S1 O4 112.9(3)
O6 S1 O5 111.5(3)
O4 S1 O5 111.5(3)
O6 S1 C25 107.8(2)
O4 S1 C25 106.0(2)
O5 S1 C25 106.6(2)
O12 S2 O10 118.4(5)
O12 S2 O11 112.1(4)
O10 S2 O11 104.0(5)
O12 S2 C50 107.8(2)
O10 S2 C50 107.3(3)
O11 S2 C50 106.6(3)
C34 N2 C33 122.5(5)
C34 N2 C35 119.5(4)
C33 N2 C35 118.0(4)
C9 N1 C8 122.2(4)
C9 N1 C10 119.6(4)
C8 N1 C10 118.1(4)
C40 O7 C44 117.4(4)
C15 O1 C19 117.9(4)
N1 C9 C1 118.4(4)
N1 C9 C11 120.4(4)
C1 C9 C11 121.1(4)
N2 C34 C26 119.9(4)
N2 C34 C36 120.1(4)
C26 C34 C36 119.9(4)
C14 C13 C18 118.4(4)
C14 C13 C12 118.6(4)
C18 C13 C12 123.0(4)
C39 C38 C43 119.8(4)
C39 C38 C37 116.9(4)
C43 C38 C37 123.2(4)
O2 C16 C17 122.8(4)
O2 C16 C15 117.0(4)
C17 C16 C15 120.1(4)
C11 C12 C13 128.4(5)
O8 C41 C42 124.2(4)
O8 C41 C40 116.2(4)
C42 C41 C40 119.5(4)
C14 C15 O1 124.2(4)
C14 C15 C16 119.9(4)
O1 C15 C16 115.9(3)
C36 C37 C38 126.6(5)
C38 C39 C40 120.8(5)
C12 C11 C9 125.3(5)
C32 C33 C28 120.0(5)
C32 C33 N2 122.9(5)
C28 C33 N2 117.1(5)
C3 C8 C7 120.4(4)
C3 C8 N1 117.2(4)
C7 C8 N1 122.5(5)
C8 C3 C2 120.7(5)
C8 C3 C4 117.3(5)
C2 C3 C4 121.9(5)
O7 C40 C39 124.9(4)
O7 C40 C41 115.6(4)
C39 C40 C41 119.4(4)
C17 C18 C13 120.9(4)
C1 C2 C3 120.7(5)
C6 C7 C8 120.1(6)
C27 C26 C34 118.3(5)
C6 C5 C4 120.1(5)
C38 C43 C42 120.0(4)
C16 C17 C18 119.0(4)
C5 C4 C3 119.0(6)
C15 C14 C13 121.7(4)
C2 C1 C9 120.6(5)
O9 C47 C48 118.1(4)
O9 C47 C46 123.2(4)
C48 C47 C46 118.7(4)
C49 C50 C45 119.0(4)
C49 C50 S2 121.3(3)
C45 C50 S2 119.8(4)
C33 C28 C27 120.5(5)
C33 C28 C29 118.8(5)
C27 C28 C29 120.6(6)
C26 C27 C28 121.6(6)
C24 C25 C20 118.2(4)
C24 C25 S1 120.7(4)
C20 C25 S1 121.0(4)
C20 C21 C22 119.3(5)
C32 C31 C30 122.4(7)
C46 C45 C50 120.4(4)
C48 C49 C50 119.8(4)
C21 C20 C25 120.9(5)
C49 C48 C47 121.9(4)
C23 C24 C25 121.2(5)
C31 C32 C33 121.0(7)
C45 C46 C47 120.2(4)
C31 C30 C29 120.5(6)
O3 C22 C23 117.1(4)
O3 C22 C21 122.4(5)
C23 C22 C21 120.4(5)
C30 C29 C28 117.2(6)
C7 C6 C5 123.0(6)
C24 C23 C22 120.0(5)
C41 C42 C43 120.4(5)
C37 C36 C34 125.3(5)

loop_
_geom_bond_atom_site_label_1
_geom_bond_atom_site_label_2
_geom_bond_distance
S1 O6 1.433(4)
S1 O4 1.441(4)
S1 O5 1.442(4)
S1 C25 1.755(5)
S2 O12 1.372(4)
S2 O10 1.394(5)
S2 O11 1.421(5)
S2 C50 1.754(4)
N2 C34 1.330(6)
N2 C33 1.409(6)
N2 C35 1.448(7)
N1 C9 1.354(6)
N1 C8 1.421(6)
N1 C10 1.443(6)
O8 C41 1.353(5)
O2 C16 1.365(5)
O3 C22 1.363(6)
O9 C47 1.347(5)
O7 C40 1.356(5)
O7 C44 1.439(6)
O1 C15 1.374(5)
O1 C19 1.425(6)
C9 C1 1.421(7)
C9 C11 1.437(6)
C34 C26 1.425(7)
C34 C36 1.454(6)
C13 C14 1.386(7)
C13 C18 1.399(7)
C13 C12 1.455(6)
C38 C39 1.378(7)
C38 C43 1.381(7)
C38 C37 1.467(6)
C16 C17 1.392(6)
C16 C15 1.397(6)
C12 C11 1.313(6)
C41 C42 1.374(6)
C41 C40 1.406(6)
C15 C14 1.363(6)
C37 C36 1.334(6)
C39 C40 1.384(6)
C33 C32 1.375(8)
C33 C28 1.384(7)
C8 C3 1.387(7)
C8 C7 1.394(7)
C3 C2 1.397(7)
C3 C4 1.457(7)
C18 C17 1.395(6)
C2 C1 1.343(7)
C7 C6 1.314(7)
C26 C27 1.353(7)
C5 C6 1.359(9)
C5 C4 1.365(8)
C43 C42 1.396(6)
C47 C48 1.380(6)
C47 C46 1.386(7)
C50 C49 1.385(6)
C50 C45 1.400(6)
C28 C27 1.389(8)
C28 C29 1.461(8)
C25 C24 1.382(7)
C25 C20 1.411(6)
C21 C20 1.378(7)
C21 C22 1.387(7)
C31 C32 1.327(9)
C31 C30 1.359(10)
C45 C46 1.385(6)
C49 C48 1.374(7)
C24 C23 1.376(7)
C30 C29 1.391(10)
C22 C23 1.381(7)
OS1 CS1 1.336(9)
